data_4133097
loop_
_publ_author_name
'DeHaven, Baillie A.'
'Goodlett, Dustin W.'
'Sindt, Ammon J.'
'Noll, Niklas'
'De Vetta, Martina'
'Smith, Mark D.'
'Martin, Corey R.'
'Gonz\'alez, Leticia'
'Shimizu, Linda S.'

_publ_section_title
;
 Enhancing the Stability of Photogenerated Benzophenone Triplet Radical
 Pairs through Supramolecular Assembly.
;
_journal_issue 40
_journal_name_full 'Journal of the American Chemical Society'
_journal_page_first 13064
_journal_page_last 13070
_journal_paper_doi 10.1021/jacs.8b08501
_journal_volume 140
_journal_year 2018
_chemical_absolute_configuration unk
_chemical_formula_moiety 'C31 H28 N2 O3'
_chemical_formula_sum 'C31 H28 N2 O3'
_chemical_formula_weight 476.55
_space_group_crystal_system triclinic
_space_group_IT_number 1
_space_group_name_Hall 'P 1'
_space_group_name_H-M_alt 'P 1'
_atom_sites_solution_hydrogens geom
_atom_sites_solution_primary dual
_audit_creation_date 2018-06-28
_audit_creation_method
;
Olex2 1.2
(compiled 2018.05.29 svn.r3508 for OlexSys, GUI svn.r5506)
;
_audit_update_record
;
2018-07-11 deposited with the CCDC.
2018-07-19 downloaded from the CCDC.
;
_cell_angle_alpha 93.9470(10)
_cell_angle_beta 90.4050(10)
_cell_angle_gamma 91.1100(10)
_cell_formula_units_Z 2
_cell_length_a 6.0098(3)
_cell_length_b 7.2615(3)
_cell_length_c 27.0654(11)
_cell_measurement_reflns_used 9226
_cell_measurement_temperature 100(2)
_cell_measurement_theta_max 29.969
_cell_measurement_theta_min 2.263
_cell_volume 1178.07(9)
_computing_cell_refinement 'SAINT V8.38A (?, 2016)'
_computing_data_collection 'Bruker APEX3 v2016.5-0 (Bruker, 2016)'
_computing_data_reduction 'SAINT V8.38A (?, 2016)'
_computing_molecular_graphics 'Olex2 (Dolomanov et al., 2009)'
_computing_publication_material 'Olex2 (Dolomanov et al., 2009)'
_computing_structure_refinement 'XL (Sheldrick, 2008)'
_computing_structure_solution 'XT (Sheldrick, 2015)'
_diffrn_ambient_temperature 100(2)
_diffrn_detector 'Bruker PHOTON-100 area detector'
_diffrn_detector_area_resol_mean 10.4
_diffrn_detector_type 'CMOS area detector'
_diffrn_measured_fraction_theta_full 0.999
_diffrn_measured_fraction_theta_max 0.999
_diffrn_measurement_device 'three-circle diffractometer'
_diffrn_measurement_device_type 'Bruker D8 QUEST'
_diffrn_measurement_method '\w and \f scans'
_diffrn_radiation_monochromator 'mirror optics'
_diffrn_radiation_probe x-ray
_diffrn_radiation_type MoK\a
_diffrn_radiation_wavelength 0.71073
_diffrn_reflns_av_R_equivalents 0.0447
_diffrn_reflns_av_unetI/netI 0.0458
_diffrn_reflns_Laue_measured_fraction_full 0.999
_diffrn_reflns_Laue_measured_fraction_max 0.999
_diffrn_reflns_limit_h_max 8
_diffrn_reflns_limit_h_min -8
_diffrn_reflns_limit_k_max 10
_diffrn_reflns_limit_k_min -10
_diffrn_reflns_limit_l_max 38
_diffrn_reflns_limit_l_min -38
_diffrn_reflns_number 72515
_diffrn_reflns_point_group_measured_fraction_full 0.991
_diffrn_reflns_point_group_measured_fraction_max 0.991
_diffrn_reflns_theta_full 30.064
_diffrn_reflns_theta_max 30.064
_diffrn_reflns_theta_min 2.263
_diffrn_source 'microfocus sealed X-ray tube'
_diffrn_source_type 'Incoatec I\ms'
_diffrn_standards_number 0
_exptl_absorpt_coefficient_mu 0.087
_exptl_absorpt_correction_T_max 0.6948
_exptl_absorpt_correction_T_min 0.6724
_exptl_absorpt_correction_type multi-scan
_exptl_absorpt_process_details
;
SADABS-2016/2 (Bruker,2016/2) was used for absorption correction.
wR2(int) was 0.1627 before and 0.0434 after correction.
The Ratio of minimum to maximum transmission is 0.9678.
The \l/2 correction factor is Not present.
;
_exptl_crystal_colour colourless
_exptl_crystal_colour_primary colourless
_exptl_crystal_density_diffrn 1.343
_exptl_crystal_description plate
_exptl_crystal_F_000 504
_exptl_crystal_size_max 0.54
_exptl_crystal_size_mid 0.36
_exptl_crystal_size_min 0.03
_refine_diff_density_max 1.097
_refine_diff_density_min -0.308
_refine_diff_density_rms 0.073
_refine_ls_extinction_method none
_refine_ls_goodness_of_fit_ref 1.028
_refine_ls_hydrogen_treatment constr
_refine_ls_matrix_type full
_refine_ls_number_parameters 657
_refine_ls_number_reflns 13721
_refine_ls_number_restraints 3
_refine_ls_restrained_S_all 1.028
_refine_ls_R_factor_all 0.0868
_refine_ls_R_factor_gt 0.0560
_refine_ls_shift/su_max 0.000
_refine_ls_shift/su_mean 0.000
_refine_ls_structure_factor_coef Fsqd
_refine_ls_weighting_details 'w=1/[\s^2^(Fo^2^)+(0.1041P)^2^+0.1738P] where P=(Fo^2^+2Fc^2^)/3'
_refine_ls_weighting_scheme calc
_refine_ls_wR_factor_gt 0.1464
_refine_ls_wR_factor_ref 0.1642
_reflns_Friedel_coverage 0.984
_reflns_Friedel_fraction_full 0.983
_reflns_Friedel_fraction_max 0.983
_reflns_number_gt 10061
_reflns_number_total 13721
_reflns_threshold_expression 'I > 2\s(I)'
_cod_data_source_file ja8b08501_si_002.cif
_cod_data_source_block bd_bpla_uv
_cod_database_code 4133097
_shelx_shelxl_version_number 2018/3
_shelx_space_group_comment
;
The symmetry employed for this shelxl refinement is uniquely defined
by the following loop, which should always be used as a source of
symmetry information in preference to the above space-group names.
They are only intended as comments.
;
_shelx_estimated_absorpt_t_max 0.997
_shelx_estimated_absorpt_t_min 0.955
_olex2_refinement_description
;
1. Fixed Uiso
 At 1.2 times of:
  All C(H) groups, All C(H,H) groups
 At 1.5 times of:
  All C(H,H,H) groups
2.a Secondary CH2 refined with riding coordinates:
 C2A(H2AA,H2AB), C17A(H17A,H17B), C2B(H2BA,H2BB), C17B(H17C,H17D)
2.b Aromatic/amide H refined with riding coordinates:
 N1A(H1A), N2A(H2A), C4A(H4A), C5A(H5A), C7A(H7A), C8A(H8A), C11A(H11A),
 C12A(H12A), C14A(H14A), C15A(H15A), C19A(H19A), C20A(H20A), C22A(H22A),
 C23A(H23A), C26A(H26A), C27A(H27A), C29A(H29A), C30A(H30A), N1B(H1B), N2B(H2B),
  C4B(H4B), C5B(H5B), C7B(H7B), C8B(H8B), C11B(H11B), C12B(H12B), C14B(H14B),
 C15B(H15B), C19B(H19B), C20B(H20B), C22B(H22B), C23B(H23B), C26B(H26B),
 C27B(H27B), C29B(H29B), C30B(H30B)
2.c Idealised Me refined as rotating group:
 C16A(H16A,H16B,H16C), C31A(H31A,H31B,H31C), C16B(H16D,H16E,H16F), C31B(H31D,
 H31E,H31F)
;
_olex2_submission_special_instructions 'No special instructions were received'

loop_
_space_group_symop_operation_xyz
'x, y, z'

loop_
_atom_site_label
_atom_site_type_symbol
_atom_site_fract_x
_atom_site_fract_y
_atom_site_fract_z
_atom_site_U_iso_or_equiv
_atom_site_adp_type
_atom_site_occupancy
_atom_site_site_symmetry_order
_atom_site_calc_flag
_atom_site_refinement_flags_posn
O1A O 0.9180(4) 0.8736(3) 0.46299(9) 0.0218(5) Uani 1 1 d .
O2A O 1.1355(4) 0.7940(4) 0.19805(9) 0.0188(6) Uani 1 1 d .
O3A O 0.3661(4) 0.6547(4) 0.72671(9) 0.0195(6) Uani 1 1 d .
N1A N 0.5988(5) 0.7421(4) 0.42983(9) 0.0193(6) Uani 1 1 d .
H1A H 0.504219 0.648121 0.430040 0.021(10) Uiso 1 1 calc R
N2A N 0.7891(5) 0.5996(4) 0.48913(9) 0.0180(6) Uani 1 1 d .
H2A H 0.694310 0.506771 0.483000 0.034(12) Uiso 1 1 calc R
C1A C 0.7752(7) 0.7438(6) 0.46091(14) 0.0175(8) Uani 1 1 d .
C2A C 0.5534(6) 0.8837(5) 0.39605(12) 0.0131(7) Uani 1 1 d .
H2AA H 0.616239 1.002711 0.410412 0.016 Uiso 1 1 calc R
H2AB H 0.390207 0.896835 0.393354 0.016 Uiso 1 1 calc R
C3A C 0.6463(6) 0.8469(5) 0.34436(12) 0.0113(7) Uani 1 1 d .
C4A C 0.8530(6) 0.7659(5) 0.33614(12) 0.0129(7) Uani 1 1 d .
H4A H 0.935878 0.726404 0.363358 0.016 Uiso 1 1 calc R
C5A C 0.9385(6) 0.7426(5) 0.28878(13) 0.0132(7) Uani 1 1 d .
H5A H 1.079534 0.687750 0.283766 0.016 Uiso 1 1 calc R
C6A C 0.8182(5) 0.7996(4) 0.24828(12) 0.0093(7) Uani 1 1 d .
C7A C 0.6109(6) 0.8777(4) 0.25625(12) 0.0107(7) Uani 1 1 d .
H7A H 0.527136 0.915559 0.228964 0.013 Uiso 1 1 calc R
C8A C 0.5250(5) 0.9008(4) 0.30386(12) 0.0102(7) Uani 1 1 d .
H8A H 0.382864 0.953712 0.308803 0.012 Uiso 1 1 calc R
C9A C 0.9325(6) 0.7900(5) 0.19922(12) 0.0107(7) Uani 1 1 d .
C10A C 0.8022(5) 0.7780(4) 0.15186(12) 0.0091(7) Uani 1 1 d .
C11A C 0.9080(6) 0.8363(5) 0.10937(12) 0.0138(7) Uani 1 1 d .
H11A H 1.052688 0.891223 0.112099 0.017 Uiso 1 1 calc R
C12A C 0.8042(6) 0.8147(5) 0.06389(13) 0.0155(8) Uani 1 1 d .
H12A H 0.876826 0.857206 0.035634 0.019 Uiso 1 1 calc R
C13A C 0.5935(6) 0.7312(5) 0.05864(13) 0.0154(8) Uani 1 1 d .
C14A C 0.4874(6) 0.6735(5) 0.10063(12) 0.0117(7) Uani 1 1 d .
H14A H 0.342948 0.618179 0.097675 0.014 Uiso 1 1 calc R
C15A C 0.5904(6) 0.6959(5) 0.14673(12) 0.0113(7) Uani 1 1 d .
H15A H 0.516404 0.655120 0.175017 0.014 Uiso 1 1 calc R
C16A C 0.4778(7) 0.7012(6) 0.00881(13) 0.0236(9) Uani 1 1 d .
H16A H 0.556845 0.771396 -0.015517 0.035 Uiso 1 1 calc GR
H16B H 0.324136 0.743249 0.011616 0.035 Uiso 1 1 calc GR
H16C H 0.477470 0.569529 -0.001932 0.035 Uiso 1 1 calc GR
C17A C 0.9470(6) 0.5856(5) 0.52850(12) 0.0168(8) Uani 1 1 d .
H17A H 1.067714 0.678328 0.524927 0.020 Uiso 1 1 calc R
H17B H 1.014048 0.462037 0.524976 0.020 Uiso 1 1 calc R
C18A C 0.8521(6) 0.6140(5) 0.57981(12) 0.0106(7) Uani 1 1 d .
C19A C 0.6455(6) 0.6934(5) 0.58833(13) 0.0133(7) Uani 1 1 d .
H19A H 0.562995 0.735098 0.561334 0.016 Uiso 1 1 calc R
C20A C 0.5587(6) 0.7125(4) 0.63575(12) 0.0111(7) Uani 1 1 d .
H20A H 0.416154 0.764455 0.640930 0.013 Uiso 1 1 calc R
C21A C 0.6815(5) 0.6552(4) 0.67612(12) 0.0106(7) Uani 1 1 d .
C22A C 0.8904(5) 0.5786(4) 0.66795(12) 0.0097(7) Uani 1 1 d .
H22A H 0.976158 0.541739 0.695054 0.012 Uiso 1 1 calc R
C23A C 0.9728(6) 0.5565(4) 0.62005(12) 0.0111(7) Uani 1 1 d .
H23A H 1.113480 0.501439 0.614637 0.013 Uiso 1 1 calc R
C24A C 0.5694(6) 0.6603(5) 0.72516(12) 0.0109(7) Uani 1 1 d .
C25A C 0.6987(6) 0.6738(5) 0.77282(12) 0.0120(7) Uani 1 1 d .
C26A C 0.5938(6) 0.6117(5) 0.81462(12) 0.0123(7) Uani 1 1 d .
H26A H 0.450602 0.554019 0.811741 0.015 Uiso 1 1 calc R
C27A C 0.7009(6) 0.6348(5) 0.86076(13) 0.0158(8) Uani 1 1 d .
H27A H 0.629478 0.592186 0.889151 0.019 Uiso 1 1 calc R
C28A C 0.9111(6) 0.7196(5) 0.86571(13) 0.0131(7) Uani 1 1 d .
C29A C 1.0136(6) 0.7777(5) 0.82360(13) 0.0135(7) Uani 1 1 d .
H29A H 1.157319 0.834510 0.826336 0.016 Uiso 1 1 calc R
C30A C 0.9093(6) 0.7541(5) 0.77718(12) 0.0106(7) Uani 1 1 d .
H30A H 0.982896 0.793209 0.748658 0.013 Uiso 1 1 calc R
C31A C 1.0253(6) 0.7472(6) 0.91547(13) 0.0212(9) Uani 1 1 d .
H31A H 0.976300 0.862770 0.932456 0.032 Uiso 1 1 calc GR
H31B H 1.186798 0.753117 0.910872 0.032 Uiso 1 1 calc GR
H31C H 0.987032 0.643778 0.935444 0.032 Uiso 1 1 calc GR
O1B O 0.3857(4) 0.3953(3) 0.45907(8) 0.0206(5) Uani 1 1 d .
O2B O 0.6357(4) 0.2667(4) 0.19588(9) 0.0188(6) Uani 1 1 d .
O3B O -0.1342(4) 0.1829(4) 0.72703(9) 0.0187(6) Uani 1 1 d .
N1B N 0.1017(5) 0.2160(4) 0.42517(9) 0.0173(6) Uani 1 1 d .
H1B H 0.032007 0.108078 0.423898 0.013(9) Uiso 1 1 calc R
N2B N 0.3023(5) 0.1167(4) 0.48925(9) 0.0183(6) Uani 1 1 d .
H2B H 0.222948 0.013718 0.484789 0.025(11) Uiso 1 1 calc R
C1B C 0.2671(7) 0.2479(6) 0.45868(14) 0.0200(8) Uani 1 1 d .
C2B C 0.0326(6) 0.3483(6) 0.39145(12) 0.0180(8) Uani 1 1 d .
H2BA H 0.070159 0.473574 0.406260 0.022 Uiso 1 1 calc R
H2BB H -0.131268 0.339056 0.387701 0.022 Uiso 1 1 calc R
C3B C 0.1345(6) 0.3269(5) 0.34083(12) 0.0104(7) Uani 1 1 d .
C4B C 0.3476(6) 0.4008(5) 0.33250(12) 0.0117(7) Uani 1 1 d .
H4B H 0.429468 0.461805 0.359195 0.014 Uiso 1 1 calc R
C5B C 0.4393(6) 0.3853(4) 0.28555(12) 0.0110(7) Uani 1 1 d .
H5B H 0.584657 0.433561 0.280368 0.013 Uiso 1 1 calc R
C6B C 0.3184(5) 0.2988(4) 0.24574(12) 0.0098(7) Uani 1 1 d .
C7B C 0.1072(6) 0.2278(4) 0.25402(12) 0.0112(7) Uani 1 1 d .
H7B H 0.023196 0.170323 0.227151 0.013 Uiso 1 1 calc R
C8B C 0.0175(6) 0.2399(5) 0.30113(12) 0.0109(7) Uani 1 1 d .
H8B H -0.126081 0.188020 0.306326 0.013 Uiso 1 1 calc R
C9B C 0.4330(6) 0.2751(5) 0.19683(12) 0.0116(7) Uani 1 1 d .
C10B C 0.3031(5) 0.2654(5) 0.14948(12) 0.0101(7) Uani 1 1 d .
C11B C 0.4028(6) 0.1853(5) 0.10727(13) 0.0149(8) Uani 1 1 d .
H11B H 0.544400 0.130538 0.109711 0.018 Uiso 1 1 calc R
C12B C 0.2963(6) 0.1849(5) 0.06163(13) 0.0168(8) Uani 1 1 d .
H12B H 0.365197 0.128718 0.033072 0.020 Uiso 1 1 calc R
C13B C 0.0896(6) 0.2658(5) 0.05719(12) 0.0161(8) Uani 1 1 d .
C14B C -0.0105(6) 0.3459(5) 0.09985(12) 0.0125(7) Uani 1 1 d .
H14B H -0.151562 0.401684 0.097494 0.015 Uiso 1 1 calc R
C15B C 0.0952(6) 0.3442(5) 0.14535(12) 0.0115(7) Uani 1 1 d .
H15B H 0.025015 0.397378 0.174121 0.014 Uiso 1 1 calc R
C16B C -0.0278(6) 0.2693(6) 0.00775(13) 0.0227(9) Uani 1 1 d .
H16D H 0.029699 0.373539 -0.009831 0.034 Uiso 1 1 calc GR
H16E H -0.188013 0.282917 0.013006 0.034 Uiso 1 1 calc GR
H16F H -0.001358 0.153740 -0.012021 0.034 Uiso 1 1 calc GR
C17B C 0.4644(6) 0.1315(5) 0.52994(11) 0.0148(8) Uani 1 1 d .
H17C H 0.556833 0.244659 0.527328 0.018 Uiso 1 1 calc R
H17D H 0.564054 0.024453 0.526588 0.018 Uiso 1 1 calc R
C18B C 0.3578(6) 0.1380(5) 0.58073(12) 0.0121(7) Uani 1 1 d .
C19B C 0.1472(6) 0.0645(5) 0.58911(12) 0.0136(7) Uani 1 1 d .
H19B H 0.063247 0.008280 0.562072 0.016 Uiso 1 1 calc R
C20B C 0.0580(6) 0.0718(5) 0.63616(12) 0.0123(7) Uani 1 1 d .
H20B H -0.086371 0.021161 0.641182 0.015 Uiso 1 1 calc R
C21B C 0.1799(5) 0.1537(4) 0.67637(12) 0.0098(7) Uani 1 1 d .
C22B C 0.3937(5) 0.2268(4) 0.66865(12) 0.0090(7) Uani 1 1 d .
H22B H 0.478219 0.282129 0.695712 0.011 Uiso 1 1 calc R
C23B C 0.4816(6) 0.2176(5) 0.62082(12) 0.0107(7) Uani 1 1 d .
H23B H 0.626844 0.265931 0.615574 0.013 Uiso 1 1 calc R
C24B C 0.0690(5) 0.1737(5) 0.72544(12) 0.0102(7) Uani 1 1 d .
C25B C 0.1991(6) 0.1859(5) 0.77288(12) 0.0104(7) Uani 1 1 d .
C26B C 0.0973(6) 0.2669(5) 0.81575(12) 0.0111(7) Uani 1 1 d .
H26B H -0.044326 0.321667 0.813434 0.013 Uiso 1 1 calc R
C27B C 0.2049(6) 0.2662(5) 0.86112(13) 0.0142(8) Uani 1 1 d .
H27B H 0.136498 0.322698 0.889691 0.017 Uiso 1 1 calc R
C28B C 0.4115(6) 0.1843(5) 0.86584(12) 0.0120(7) Uani 1 1 d .
C29B C 0.5108(6) 0.1060(5) 0.82370(12) 0.0126(7) Uani 1 1 d .
H29B H 0.652473 0.051482 0.826277 0.015 Uiso 1 1 calc R
C30B C 0.4061(5) 0.1056(4) 0.77735(12) 0.0096(7) Uani 1 1 d .
H30B H 0.476442 0.050385 0.748859 0.012 Uiso 1 1 calc R
C31B C 0.5256(6) 0.1787(6) 0.91550(13) 0.0210(9) Uani 1 1 d .
H31D H 0.445230 0.255621 0.940327 0.031 Uiso 1 1 calc GR
H31E H 0.678924 0.225562 0.913264 0.031 Uiso 1 1 calc GR
H31F H 0.526747 0.051091 0.925181 0.031 Uiso 1 1 calc GR

loop_
_atom_site_aniso_label
_atom_site_aniso_U_11
_atom_site_aniso_U_22
_atom_site_aniso_U_33
_atom_site_aniso_U_23
_atom_site_aniso_U_13
_atom_site_aniso_U_12
O1A 0.0238(13) 0.0197(12) 0.0218(12) 0.0049(9) -0.0056(9) -0.0093(10)
O2A 0.0097(13) 0.0293(15) 0.0166(13) -0.0032(11) 0.0019(10) 0.0003(12)
O3A 0.0077(13) 0.0328(16) 0.0174(13) -0.0020(12) -0.0006(10) -0.0004(12)
N1A 0.0233(15) 0.0196(14) 0.0154(13) 0.0052(10) -0.0047(11) -0.0073(12)
N2A 0.0235(15) 0.0166(13) 0.0138(12) 0.0035(10) -0.0041(10) -0.0073(12)
C1A 0.025(2) 0.0220(17) 0.0053(11) -0.0004(11) 0.0020(12) 0.0088(15)
C2A 0.0107(17) 0.0173(17) 0.0117(16) 0.0028(13) 0.0020(13) 0.0055(14)
C3A 0.0124(18) 0.0088(15) 0.0128(16) 0.0022(13) 0.0000(13) -0.0008(14)
C4A 0.0130(18) 0.0142(16) 0.0119(16) 0.0030(13) -0.0015(13) 0.0011(14)
C5A 0.0075(17) 0.0155(17) 0.0168(17) 0.0025(14) 0.0006(13) 0.0016(14)
C6A 0.0076(17) 0.0106(16) 0.0094(15) -0.0015(13) -0.0008(13) -0.0006(14)
C7A 0.0099(17) 0.0115(16) 0.0104(16) 0.0001(13) -0.0025(13) -0.0014(14)
C8A 0.0082(17) 0.0120(16) 0.0107(16) 0.0022(13) 0.0008(13) 0.0030(14)
C9A 0.0105(18) 0.0104(16) 0.0108(16) -0.0017(13) 0.0009(14) -0.0009(14)
C10A 0.0047(16) 0.0101(16) 0.0128(16) 0.0015(14) 0.0030(13) -0.0003(13)
C11A 0.0124(18) 0.0138(17) 0.0152(18) 0.0012(14) 0.0027(14) -0.0039(15)
C12A 0.020(2) 0.0121(16) 0.0144(18) 0.0026(14) 0.0046(15) -0.0011(16)
C13A 0.021(2) 0.0138(17) 0.0113(17) 0.0015(14) -0.0002(15) 0.0020(16)
C14A 0.0095(17) 0.0122(16) 0.0133(17) 0.0001(13) -0.0004(13) -0.0003(14)
C15A 0.0097(17) 0.0136(16) 0.0108(16) 0.0025(13) 0.0007(13) 0.0034(14)
C16A 0.031(2) 0.025(2) 0.0140(18) -0.0002(16) -0.0060(17) 0.0030(18)
C17A 0.021(2) 0.0200(18) 0.0101(16) 0.0035(14) -0.0011(14) 0.0006(16)
C18A 0.0117(17) 0.0118(16) 0.0081(15) 0.0021(13) -0.0005(13) -0.0037(14)
C19A 0.0130(18) 0.0133(16) 0.0141(17) 0.0044(14) -0.0054(14) 0.0004(15)
C20A 0.0098(17) 0.0100(15) 0.0138(17) 0.0025(13) -0.0018(13) -0.0002(14)
C21A 0.0097(18) 0.0091(15) 0.0129(16) 0.0008(13) 0.0002(14) -0.0017(14)
C22A 0.0090(17) 0.0106(15) 0.0098(15) 0.0025(12) 0.0002(13) 0.0011(13)
C23A 0.0091(17) 0.0108(16) 0.0132(16) 0.0009(13) -0.0005(13) -0.0015(14)
C24A 0.0072(17) 0.0120(16) 0.0134(17) -0.0004(14) 0.0008(14) -0.0006(14)
C25A 0.0152(19) 0.0107(17) 0.0097(16) -0.0024(14) -0.0005(14) 0.0028(15)
C26A 0.0098(17) 0.0127(16) 0.0143(17) 0.0011(14) 0.0033(13) 0.0015(14)
C27A 0.0160(19) 0.0215(19) 0.0101(16) 0.0025(14) 0.0034(14) 0.0033(16)
C28A 0.0123(18) 0.0142(17) 0.0127(17) -0.0008(14) -0.0009(14) 0.0043(15)
C29A 0.0104(18) 0.0138(17) 0.0159(18) -0.0015(14) -0.0017(14) 0.0000(14)
C30A 0.0129(18) 0.0084(15) 0.0104(16) -0.0010(12) 0.0014(13) -0.0016(14)
C31A 0.022(2) 0.031(2) 0.0098(17) 0.0013(16) -0.0025(15) -0.0031(18)
O1B 0.0231(13) 0.0189(11) 0.0198(11) 0.0047(9) -0.0041(9) -0.0074(10)
O2B 0.0063(12) 0.0334(16) 0.0172(13) 0.0054(12) 0.0015(10) 0.0008(12)
O3B 0.0103(13) 0.0305(15) 0.0157(13) 0.0044(12) -0.0004(10) 0.0027(12)
N1B 0.0208(14) 0.0172(13) 0.0140(12) 0.0030(10) -0.0035(10) -0.0050(11)
N2B 0.0239(15) 0.0182(14) 0.0127(12) 0.0023(10) -0.0045(11) -0.0021(12)
C1B 0.0230(17) 0.028(2) 0.0084(13) -0.0050(13) -0.0029(12) 0.0118(15)
C2B 0.0180(19) 0.0242(18) 0.0121(16) 0.0018(14) -0.0002(14) 0.0031(15)
C3B 0.0115(17) 0.0099(15) 0.0103(15) 0.0043(12) -0.0016(13) 0.0020(13)
C4B 0.0103(17) 0.0144(16) 0.0103(16) -0.0007(13) -0.0021(13) -0.0003(14)
C5B 0.0091(17) 0.0093(15) 0.0147(17) 0.0028(13) -0.0041(13) -0.0031(14)
C6B 0.0091(18) 0.0116(16) 0.0082(15) -0.0011(13) -0.0029(13) -0.0008(14)
C7B 0.0139(18) 0.0098(16) 0.0098(16) -0.0001(13) -0.0024(13) 0.0016(14)
C8B 0.0090(17) 0.0140(16) 0.0098(15) 0.0014(13) 0.0012(13) -0.0037(14)
C9B 0.0126(19) 0.0117(16) 0.0108(16) 0.0019(14) 0.0018(14) 0.0019(15)
C10B 0.0084(17) 0.0099(16) 0.0124(16) 0.0037(13) -0.0005(13) -0.0027(14)
C11B 0.0167(19) 0.0154(17) 0.0124(17) -0.0009(14) 0.0008(14) 0.0000(16)
C12B 0.020(2) 0.0189(19) 0.0109(17) -0.0008(15) 0.0046(15) 0.0000(16)
C13B 0.022(2) 0.0172(18) 0.0094(16) 0.0023(14) -0.0020(15) -0.0016(16)
C14B 0.0096(18) 0.0150(17) 0.0129(17) 0.0026(13) -0.0001(13) 0.0001(14)
C15B 0.0141(18) 0.0104(16) 0.0100(16) 0.0009(13) 0.0006(14) -0.0026(14)
C16B 0.024(2) 0.031(2) 0.0138(18) 0.0022(16) -0.0047(16) 0.0003(19)
C17B 0.0114(17) 0.0243(18) 0.0088(15) 0.0021(13) -0.0002(13) -0.0043(14)
C18B 0.0123(17) 0.0148(17) 0.0092(15) 0.0000(13) 0.0000(13) 0.0020(14)
C19B 0.0152(18) 0.0141(16) 0.0113(16) -0.0002(13) -0.0037(14) -0.0033(15)
C20B 0.0078(17) 0.0163(17) 0.0128(16) 0.0023(14) -0.0011(13) -0.0020(14)
C21B 0.0091(18) 0.0092(15) 0.0120(16) 0.0065(13) 0.0010(13) 0.0021(14)
C22B 0.0065(16) 0.0104(15) 0.0101(15) 0.0011(13) -0.0005(12) -0.0025(13)
C23B 0.0090(17) 0.0106(16) 0.0128(16) 0.0033(13) -0.0029(13) 0.0013(14)
C24B 0.0063(17) 0.0116(16) 0.0132(16) 0.0037(13) -0.0003(14) -0.0022(14)
C25B 0.0118(18) 0.0112(16) 0.0082(15) 0.0006(13) 0.0030(13) -0.0004(14)
C26B 0.0077(17) 0.0115(16) 0.0147(17) 0.0045(13) 0.0057(13) 0.0026(14)
C27B 0.0162(19) 0.0151(17) 0.0108(16) -0.0036(14) 0.0039(14) -0.0025(15)
C28B 0.0123(18) 0.0117(16) 0.0120(17) 0.0024(14) -0.0005(14) -0.0053(14)
C29B 0.0124(18) 0.0133(16) 0.0124(16) 0.0034(13) -0.0027(14) -0.0007(14)
C30B 0.0067(16) 0.0114(16) 0.0107(16) 0.0007(13) 0.0019(13) 0.0001(13)
C31B 0.027(2) 0.027(2) 0.0090(17) 0.0004(15) -0.0054(15) -0.0005(18)

loop_
_atom_type_symbol
_atom_type_description
_atom_type_scat_dispersion_real
_atom_type_scat_dispersion_imag
_atom_type_scat_source
C C 0.0033 0.0016 'International Tables Vol C Tables 4.2.6.8 and 6.1.1.4'
H H 0.0000 0.0000 'International Tables Vol C Tables 4.2.6.8 and 6.1.1.4'
N N 0.0061 0.0033 'International Tables Vol C Tables 4.2.6.8 and 6.1.1.4'
O O 0.0106 0.0060 'International Tables Vol C Tables 4.2.6.8 and 6.1.1.4'

loop_
_geom_angle_atom_site_label_1
_geom_angle_atom_site_label_2
_geom_angle_atom_site_label_3
_geom_angle
C1A N1A H1A 117.6
C1A N1A C2A 124.8(3)
C2A N1A H1A 117.6
C1A N2A H2A 117.6
C1A N2A C17A 124.7(3)
C17A N2A H2A 117.6
O1A C1A N1A 121.5(3)
O1A C1A N2A 122.4(3)
N2A C1A N1A 116.0(3)
N1A C2A H2AA 108.6
N1A C2A H2AB 108.6
N1A C2A C3A 114.8(3)
H2AA C2A H2AB 107.6
C3A C2A H2AA 108.6
C3A C2A H2AB 108.6
C4A C3A C2A 122.1(3)
C8A C3A C2A 119.1(3)
C8A C3A C4A 118.8(3)
C3A C4A H4A 119.6
C5A C4A C3A 120.8(3)
C5A C4A H4A 119.6
C4A C5A H5A 119.9
C4A C5A C6A 120.3(3)
C6A C5A H5A 119.9
C5A C6A C9A 117.1(3)
C7A C6A C5A 119.0(3)
C7A C6A C9A 123.6(3)
C6A C7A H7A 119.7
C6A C7A C8A 120.6(3)
C8A C7A H7A 119.7
C3A C8A H8A 119.8
C7A C8A C3A 120.4(3)
C7A C8A H8A 119.8
O2A C9A C6A 119.3(3)
O2A C9A C10A 119.6(3)
C10A C9A C6A 121.1(3)
C11A C10A C9A 117.7(3)
C15A C10A C9A 123.4(3)
C15A C10A C11A 118.5(3)
C10A C11A H11A 119.7
C12A C11A C10A 120.6(3)
C12A C11A H11A 119.7
C11A C12A H12A 119.6
C11A C12A C13A 120.9(3)
C13A C12A H12A 119.6
C12A C13A C16A 122.0(3)
C14A C13A C12A 118.8(3)
C14A C13A C16A 119.2(3)
C13A C14A H14A 119.6
C15A C14A C13A 120.7(3)
C15A C14A H14A 119.6
C10A C15A H15A 119.8
C14A C15A C10A 120.5(3)
C14A C15A H15A 119.8
C13A C16A H16A 109.5
C13A C16A H16B 109.5
C13A C16A H16C 109.5
H16A C16A H16B 109.5
H16A C16A H16C 109.5
H16B C16A H16C 109.5
N2A C17A H17A 108.6
N2A C17A H17B 108.6
N2A C17A C18A 114.7(3)
H17A C17A H17B 107.6
C18A C17A H17A 108.6
C18A C17A H17B 108.6
C19A C18A C17A 122.0(3)
C19A C18A C23A 118.8(3)
C23A C18A C17A 119.2(3)
C18A C19A H19A 119.6
C20A C19A C18A 120.9(3)
C20A C19A H19A 119.6
C19A C20A H20A 120.0
C19A C20A C21A 120.0(3)
C21A C20A H20A 120.0
C20A C21A C24A 117.4(3)
C22A C21A C20A 119.4(3)
C22A C21A C24A 122.9(3)
C21A C22A H22A 120.1
C23A C22A C21A 119.9(3)
C23A C22A H22A 120.1
C18A C23A H23A 119.5
C22A C23A C18A 121.0(3)
C22A C23A H23A 119.5
O3A C24A C21A 119.3(3)
O3A C24A C25A 118.8(3)
C21A C24A C25A 121.9(3)
C26A C25A C24A 117.5(3)
C30A C25A C24A 122.6(3)
C30A C25A C26A 119.8(3)
C25A C26A H26A 120.2
C25A C26A C27A 119.6(3)
C27A C26A H26A 120.2
C26A C27A H27A 119.5
C28A C27A C26A 121.0(3)
C28A C27A H27A 119.5
C27A C28A C31A 121.1(3)
C29A C28A C27A 118.5(3)
C29A C28A C31A 120.4(3)
C28A C29A H29A 119.4
C28A C29A C30A 121.2(3)
C30A C29A H29A 119.4
C25A C30A C29A 120.0(3)
C25A C30A H30A 120.0
C29A C30A H30A 120.0
C28A C31A H31A 109.5
C28A C31A H31B 109.5
C28A C31A H31C 109.5
H31A C31A H31B 109.5
H31A C31A H31C 109.5
H31B C31A H31C 109.5
C1B N1B H1B 118.2
C1B N1B C2B 123.7(3)
C2B N1B H1B 118.2
C1B N2B H2B 117.8
C1B N2B C17B 124.4(3)
C17B N2B H2B 117.8
O1B C1B N1B 120.5(3)
O1B C1B N2B 122.9(3)
N2B C1B N1B 116.6(3)
N1B C2B H2BA 108.5
N1B C2B H2BB 108.5
N1B C2B C3B 115.1(3)
H2BA C2B H2BB 107.5
C3B C2B H2BA 108.5
C3B C2B H2BB 108.5
C4B C3B C2B 120.4(3)
C8B C3B C2B 120.9(3)
C8B C3B C4B 118.7(3)
C3B C4B H4B 119.8
C5B C4B C3B 120.4(3)
C5B C4B H4B 119.8
C4B C5B H5B 119.9
C4B C5B C6B 120.3(3)
C6B C5B H5B 119.9
C5B C6B C9B 117.5(3)
C7B C6B C5B 119.1(3)
C7B C6B C9B 123.2(3)
C6B C7B H7B 119.7
C8B C7B C6B 120.6(3)
C8B C7B H7B 119.7
C3B C8B H8B 119.5
C7B C8B C3B 120.9(3)
C7B C8B H8B 119.5
O2B C9B C6B 119.3(3)
O2B C9B C10B 119.9(3)
C10B C9B C6B 120.9(3)
C11B C10B C9B 117.9(3)
C11B C10B C15B 119.2(3)
C15B C10B C9B 122.7(3)
C10B C11B H11B 119.9
C12B C11B C10B 120.3(3)
C12B C11B H11B 119.9
C11B C12B H12B 119.6
C11B C12B C13B 120.7(4)
C13B C12B H12B 119.6
C12B C13B C14B 118.8(3)
C12B C13B C16B 121.6(3)
C14B C13B C16B 119.6(3)
C13B C14B H14B 119.9
C15B C14B C13B 120.3(3)
C15B C14B H14B 119.9
C10B C15B H15B 119.6
C14B C15B C10B 120.7(3)
C14B C15B H15B 119.6
C13B C16B H16D 109.5
C13B C16B H16E 109.5
C13B C16B H16F 109.5
H16D C16B H16E 109.5
H16D C16B H16F 109.5
H16E C16B H16F 109.5
N2B C17B H17C 108.9
N2B C17B H17D 108.9
N2B C17B C18B 113.3(3)
H17C C17B H17D 107.7
C18B C17B H17C 108.9
C18B C17B H17D 108.9
C19B C18B C17B 123.1(3)
C19B C18B C23B 119.0(3)
C23B C18B C17B 117.8(3)
C18B C19B H19B 119.5
C20B C19B C18B 121.1(3)
C20B C19B H19B 119.5
C19B C20B H20B 119.9
C19B C20B C21B 120.1(3)
C21B C20B H20B 119.9
C20B C21B C22B 119.5(3)
C20B C21B C24B 118.1(3)
C22B C21B C24B 122.2(3)
C21B C22B H22B 120.2
C23B C22B C21B 119.6(3)
C23B C22B H22B 120.2
C18B C23B C22B 120.6(3)
C18B C23B H23B 119.7
C22B C23B H23B 119.7
O3B C24B C21B 119.2(3)
O3B C24B C25B 119.0(3)
C21B C24B C25B 121.8(3)
C26B C25B C24B 118.1(3)
C30B C25B C24B 122.6(3)
C30B C25B C26B 119.0(3)
C25B C26B H26B 120.1
C27B C26B C25B 119.7(3)
C27B C26B H26B 120.1
C26B C27B H27B 119.3
C26B C27B C28B 121.5(3)
C28B C27B H27B 119.3
C27B C28B C31B 121.5(3)
C29B C28B C27B 118.5(3)
C29B C28B C31B 120.0(3)
C28B C29B H29B 119.4
C28B C29B C30B 121.1(3)
C30B C29B H29B 119.4
C25B C30B C29B 120.2(3)
C25B C30B H30B 119.9
C29B C30B H30B 119.9
C28B C31B H31D 109.5
C28B C31B H31E 109.5
C28B C31B H31F 109.5
H31D C31B H31E 109.5
H31D C31B H31F 109.5
H31E C31B H31F 109.5

loop_
_geom_bond_atom_site_label_1
_geom_bond_atom_site_label_2
_geom_bond_distance
O1A C1A 1.260(4)
O2A C9A 1.220(4)
O3A C24A 1.223(4)
N1A H1A 0.8800
N1A C1A 1.348(4)
N1A C2A 1.450(4)
N2A H2A 0.8800
N2A C1A 1.342(5)
N2A C17A 1.432(4)
C2A H2AA 0.9900
C2A H2AB 0.9900
C2A C3A 1.518(5)
C3A C4A 1.397(5)
C3A C8A 1.395(4)
C4A H4A 0.9500
C4A C5A 1.385(5)
C5A H5A 0.9500
C5A C6A 1.400(4)
C6A C7A 1.391(5)
C6A C9A 1.497(4)
C7A H7A 0.9500
C7A C8A 1.392(5)
C8A H8A 0.9500
C9A C10A 1.494(4)
C10A C11A 1.405(5)
C10A C15A 1.397(4)
C11A H11A 0.9500
C11A C12A 1.374(5)
C12A H12A 0.9500
C12A C13A 1.396(5)
C13A C14A 1.393(5)
C13A C16A 1.513(5)
C14A H14A 0.9500
C14A C15A 1.387(4)
C15A H15A 0.9500
C16A H16A 0.9800
C16A H16B 0.9800
C16A H16C 0.9800
C17A H17A 0.9900
C17A H17B 0.9900
C17A C18A 1.507(5)
C18A C19A 1.393(5)
C18A C23A 1.396(4)
C19A H19A 0.9500
C19A C20A 1.388(5)
C20A H20A 0.9500
C20A C21A 1.405(4)
C21A C22A 1.396(5)
C21A C24A 1.491(5)
C22A H22A 0.9500
C22A C23A 1.391(5)
C23A H23A 0.9500
C24A C25A 1.498(4)
C25A C26A 1.397(5)
C25A C30A 1.384(5)
C26A H26A 0.9500
C26A C27A 1.399(5)
C27A H27A 0.9500
C27A C28A 1.396(5)
C28A C29A 1.387(5)
C28A C31A 1.506(5)
C29A H29A 0.9500
C29A C30A 1.399(4)
C30A H30A 0.9500
C31A H31A 0.9800
C31A H31B 0.9800
C31A H31C 0.9800
O1B C1B 1.274(5)
O2B C9B 1.221(4)
O3B C24B 1.225(4)
N1B H1B 0.8800
N1B C1B 1.347(5)
N1B C2B 1.435(4)
N2B H2B 0.8800
N2B C1B 1.323(4)
N2B C17B 1.462(4)
C2B H2BA 0.9900
C2B H2BB 0.9900
C2B C3B 1.504(5)
C3B C4B 1.405(5)
C3B C8B 1.388(5)
C4B H4B 0.9500
C4B C5B 1.387(5)
C5B H5B 0.9500
C5B C6B 1.400(4)
C6B C7B 1.387(5)
C6B C9B 1.497(4)
C7B H7B 0.9500
C7B C8B 1.386(5)
C8B H8B 0.9500
C9B C10B 1.493(4)
C10B C11B 1.391(5)
C10B C15B 1.392(5)
C11B H11B 0.9500
C11B C12B 1.387(5)
C12B H12B 0.9500
C12B C13B 1.393(5)
C13B C14B 1.402(5)
C13B C16B 1.510(5)
C14B H14B 0.9500
C14B C15B 1.383(4)
C15B H15B 0.9500
C16B H16D 0.9800
C16B H16E 0.9800
C16B H16F 0.9800
C17B H17C 0.9900
C17B H17D 0.9900
C17B C18B 1.519(4)
C18B C19B 1.390(5)
C18B C23B 1.396(4)
C19B H19B 0.9500
C19B C20B 1.384(5)
C20B H20B 0.9500
C20B C21B 1.399(5)
C21B C22B 1.403(4)
C21B C24B 1.490(5)
C22B H22B 0.9500
C22B C23B 1.399(5)
C23B H23B 0.9500
C24B C25B 1.495(4)
C25B C26B 1.413(5)
C25B C30B 1.392(5)
C26B H26B 0.9500
C26B C27B 1.384(4)
C27B H27B 0.9500
C27B C28B 1.396(5)
C28B C29B 1.384(5)
C28B C31B 1.508(4)
C29B H29B 0.9500
C29B C30B 1.399(4)
C30B H30B 0.9500
C31B H31D 0.9800
C31B H31E 0.9800
C31B H31F 0.9800

loop_
_geom_hbond_atom_site_label_D
_geom_hbond_atom_site_label_H
_geom_hbond_atom_site_label_A
_geom_hbond_distance_DH
_geom_hbond_distance_HA
_geom_hbond_distance_DA
_geom_hbond_angle_DHA
_geom_hbond_site_symmetry_A
_geom_hbond_publ_flag
N1A H1A O1B 0.88 2.16 2.962(4) 151.8 . yes
N2A H2A O1B 0.88 2.09 2.899(3) 152.6 . yes
N1B H1B O1A 0.88 2.17 2.951(3) 147.9 1_445 yes
N2B H2B O1A 0.88 2.14 2.933(4) 149.9 1_445 yes

loop_
_geom_torsion_atom_site_label_1
_geom_torsion_atom_site_label_2
_geom_torsion_atom_site_label_3
_geom_torsion_atom_site_label_4
_geom_torsion
O2A C9A C10A C11A -22.1(5)
O2A C9A C10A C15A 151.5(4)
O3A C24A C25A C26A 23.3(5)
O3A C24A C25A C30A -152.9(4)
N1A C2A C3A C4A -37.8(5)
N1A C2A C3A C8A 144.3(3)
N2A C17A C18A C19A -15.8(5)
N2A C17A C18A C23A 163.2(3)
C1A N1A C2A C3A 92.6(4)
C1A N2A C17A C18A 105.2(4)
C2A N1A C1A O1A 0.2(6)
C2A N1A C1A N2A -179.6(3)
C2A C3A C4A C5A -176.7(3)
C2A C3A C8A C7A 176.7(3)
C3A C4A C5A C6A -0.2(5)
C4A C3A C8A C7A -1.3(5)
C4A C5A C6A C7A -0.8(5)
C4A C5A C6A C9A 173.1(3)
C5A C6A C7A C8A 0.7(5)
C5A C6A C9A O2A -23.9(5)
C5A C6A C9A C10A 156.9(3)
C6A C7A C8A C3A 0.3(5)
C6A C9A C10A C11A 157.1(3)
C6A C9A C10A C15A -29.4(5)
C7A C6A C9A O2A 149.7(4)
C7A C6A C9A C10A -29.5(5)
C8A C3A C4A C5A 1.2(5)
C9A C6A C7A C8A -172.8(3)
C9A C10A C11A C12A 174.5(3)
C9A C10A C15A C14A -173.7(3)
C10A C11A C12A C13A -1.3(6)
C11A C10A C15A C14A -0.3(5)
C11A C12A C13A C14A 1.4(5)
C11A C12A C13A C16A -178.4(4)
C12A C13A C14A C15A -1.0(5)
C13A C14A C15A C10A 0.4(5)
C15A C10A C11A C12A 0.7(5)
C16A C13A C14A C15A 178.8(3)
C17A N2A C1A O1A 8.1(6)
C17A N2A C1A N1A -172.1(3)
C17A C18A C19A C20A 177.9(3)
C17A C18A C23A C22A -179.4(3)
C18A C19A C20A C21A 1.4(5)
C19A C18A C23A C22A -0.4(5)
C19A C20A C21A C22A -0.2(5)
C19A C20A C21A C24A -173.5(3)
C20A C21A C22A C23A -1.3(5)
C20A C21A C24A O3A 23.3(5)
C20A C21A C24A C25A -156.2(3)
C21A C22A C23A C18A 1.6(5)
C21A C24A C25A C26A -157.2(3)
C21A C24A C25A C30A 26.6(5)
C22A C21A C24A O3A -149.8(4)
C22A C21A C24A C25A 30.7(5)
C23A C18A C19A C20A -1.1(5)
C24A C21A C22A C23A 171.6(3)
C24A C25A C26A C27A -174.9(3)
C24A C25A C30A C29A 174.2(3)
C25A C26A C27A C28A 0.2(6)
C26A C25A C30A C29A -1.9(5)
C26A C27A C28A C29A -1.1(5)
C26A C27A C28A C31A 179.1(4)
C27A C28A C29A C30A 0.6(5)
C28A C29A C30A C25A 0.9(5)
C30A C25A C26A C27A 1.4(5)
C31A C28A C29A C30A -179.6(3)
O2B C9B C10B C11B 21.8(5)
O2B C9B C10B C15B -153.6(3)
O3B C24B C25B C26B -20.6(5)
O3B C24B C25B C30B 153.1(3)
N1B C2B C3B C4B -82.5(4)
N1B C2B C3B C8B 99.8(4)
N2B C17B C18B C19B 24.7(5)
N2B C17B C18B C23B -157.0(3)
C1B N1B C2B C3B 95.9(4)
C1B N2B C17B C18B 112.6(4)
C2B N1B C1B O1B -6.2(6)
C2B N1B C1B N2B 176.0(3)
C2B C3B C4B C5B -178.3(3)
C2B C3B C8B C7B 177.0(3)
C3B C4B C5B C6B 1.2(5)
C4B C3B C8B C7B -0.8(5)
C4B C5B C6B C7B -0.5(5)
C4B C5B C6B C9B -175.9(3)
C5B C6B C7B C8B -0.8(5)
C5B C6B C9B O2B 26.2(5)
C5B C6B C9B C10B -152.6(3)
C6B C7B C8B C3B 1.5(5)
C6B C9B C10B C11B -159.5(3)
C6B C9B C10B C15B 25.1(5)
C7B C6B C9B O2B -149.0(3)
C7B C6B C9B C10B 32.3(5)
C8B C3B C4B C5B -0.6(5)
C9B C6B C7B C8B 174.2(3)
C9B C10B C11B C12B -175.3(3)
C9B C10B C15B C14B 174.3(3)
C10B C11B C12B C13B 0.6(5)
C11B C10B C15B C14B -1.0(5)
C11B C12B C13B C14B -0.8(5)
C11B C12B C13B C16B 179.1(3)
C12B C13B C14B C15B 0.1(5)
C13B C14B C15B C10B 0.9(5)
C15B C10B C11B C12B 0.3(5)
C16B C13B C14B C15B -179.9(3)
C17B N2B C1B O1B 6.3(6)
C17B N2B C1B N1B -175.9(3)
C17B C18B C19B C20B 179.3(3)
C17B C18B C23B C22B -179.6(3)
C18B C19B C20B C21B -0.2(5)
C19B C18B C23B C22B -1.3(5)
C19B C20B C21B C22B -0.5(5)
C19B C20B C21B C24B 174.5(3)
C20B C21B C22B C23B 0.3(5)
C20B C21B C24B O3B -26.0(5)
C20B C21B C24B C25B 155.0(3)
C21B C22B C23B C18B 0.6(5)
C21B C24B C25B C26B 158.3(3)
C21B C24B C25B C30B -27.9(5)
C22B C21B C24B O3B 148.9(3)
C22B C21B C24B C25B -30.0(5)
C23B C18B C19B C20B 1.1(5)
C24B C21B C22B C23B -174.5(3)
C24B C25B C26B C27B 174.4(3)
C24B C25B C30B C29B -173.8(3)
C25B C26B C27B C28B -1.0(5)
C26B C25B C30B C29B -0.1(5)
C26B C27B C28B C29B 1.3(5)
C26B C27B C28B C31B -178.2(3)
C27B C28B C29B C30B -1.0(5)
C28B C29B C30B C25B 0.4(5)
C30B C25B C26B C27B 0.4(5)
C31B C28B C29B C30B 178.5(3)
